data_4300797
loop_
_publ_author_name
'Zhang, Jubo'
'Gunnoe, T. Brent'
'Petersen, Jeffrey L.'

_publ_section_title
;
 Reactions of (PCP)Ru(CO)(NHPh)(PMe3) (PCP = 2,6-(CH2PtBu2)2C6H3)
 with Substrates That Possess Polar Bonds
;
_journal_coden_ASTM INOCAJ
_journal_issue 8
_journal_name_full 'Inorganic Chemistry'
_journal_page_first 2895
_journal_page_last 2907
_journal_paper_doi 10.1021/ic0483592
_journal_volume 44
_journal_year 2005
_chemical_formula_sum 'C44 H75 N3 O P2 Ru'
_chemical_formula_weight 825.08
_space_group_IT_number 15
_symmetry_cell_setting monoclinic
_symmetry_space_group_name_Hall '-C 2yc'
_symmetry_space_group_name_H-M 'C 1 2/c 1'
_atom_sites_solution_hydrogens geom
_atom_sites_solution_primary direct
_atom_sites_solution_secondary difmap
_audit_creation_method SHELXL-97
_cell_angle_alpha 90.00
_cell_angle_beta 116.770(3)
_cell_angle_gamma 90.00
_cell_formula_units_Z 8
_cell_length_a 44.327(10)
_cell_length_b 10.868(2)
_cell_length_c 21.270(5)
_cell_measurement_temperature 223(2)
_cell_volume 9149(3)
_computing_structure_refinement 'SHELXL-97 (Sheldrick, 1997)'
_computing_structure_solution 'SHELXS-97 (Sheldrick, 1990)'
_diffrn_ambient_temperature 223(2)
_diffrn_measured_fraction_theta_full 0.956
_diffrn_measured_fraction_theta_max 0.956
_diffrn_radiation_monochromator graphite
_diffrn_radiation_source 'fine-focus sealed tube'
_diffrn_radiation_type MoK\a
_diffrn_radiation_wavelength 0.71073
_diffrn_reflns_av_R_equivalents 0.1885
_diffrn_reflns_av_sigmaI/netI 0.2921
_diffrn_reflns_limit_h_max 57
_diffrn_reflns_limit_h_min -56
_diffrn_reflns_limit_k_max 12
_diffrn_reflns_limit_k_min -14
_diffrn_reflns_limit_l_max 27
_diffrn_reflns_limit_l_min -27
_diffrn_reflns_number 26647
_diffrn_reflns_theta_full 27.61
_diffrn_reflns_theta_max 27.61
_diffrn_reflns_theta_min 1.92
_exptl_absorpt_coefficient_mu 0.446
_exptl_absorpt_correction_type empirical
_exptl_absorpt_process_details SADABS
_exptl_crystal_density_diffrn 1.198
_exptl_crystal_density_method 'not measured'
_exptl_crystal_F_000 3536
_exptl_crystal_size_max 0.34
_exptl_crystal_size_mid 0.10
_exptl_crystal_size_min 0.05
_refine_diff_density_max 0.821
_refine_diff_density_min -0.614
_refine_diff_density_rms 0.106
_refine_ls_extinction_method none
_refine_ls_goodness_of_fit_ref 0.931
_refine_ls_hydrogen_treatment mixed
_refine_ls_matrix_type full
_refine_ls_number_parameters 477
_refine_ls_number_reflns 10161
_refine_ls_number_restraints 0
_refine_ls_restrained_S_all 0.931
_refine_ls_R_factor_all 0.2285
_refine_ls_R_factor_gt 0.0761
_refine_ls_shift/su_max 0.007
_refine_ls_shift/su_mean 0.000
_refine_ls_structure_factor_coef Fsqd
_refine_ls_weighting_details 'calc w=1/[\s^2^(Fo^2^)+(0.0502P)^2^+0.0000P] where P=(Fo^2^+2Fc^2^)/3'
_refine_ls_weighting_scheme calc
_refine_ls_wR_factor_gt 0.1363
_refine_ls_wR_factor_ref 0.1851
_reflns_number_gt 3928
_reflns_number_total 10161
_reflns_threshold_expression >2sigma(I)
_cod_data_source_file ic0483592si20050209_053727.cif
_cod_data_source_block compound_7
_cod_original_cell_volume 9149(4)
_cod_database_code 4300797

loop_
_symmetry_equiv_pos_as_xyz
'x, y, z'
'-x, y, -z+1/2'
'x+1/2, y+1/2, z'
'-x+1/2, y+1/2, -z+1/2'
'-x, -y, -z'
'x, -y, z-1/2'
'-x+1/2, -y+1/2, -z'
'x+1/2, -y+1/2, z-1/2'

loop_
_atom_site_label
_atom_site_type_symbol
_atom_site_fract_x
_atom_site_fract_y
_atom_site_fract_z
_atom_site_U_iso_or_equiv
_atom_site_adp_type
_atom_site_occupancy
_atom_site_symmetry_multiplicity
_atom_site_calc_flag
_atom_site_refinement_flags
_atom_site_disorder_assembly
_atom_site_disorder_group
Ru1 Ru 0.166097(17) 0.37004(5) 0.53332(3) 0.03102(18) Uani 1 1 d . . .
P1 P 0.19253(5) 0.54534(17) 0.60490(10) 0.0339(5) Uani 1 1 d . . .
P2 P 0.15694(5) 0.20911(18) 0.44711(11) 0.0353(5) Uani 1 1 d . . .
O1 O 0.21820(14) 0.2226(5) 0.6478(3) 0.0511(16) Uani 1 1 d . . .
N1 N 0.12157(15) 0.3415(5) 0.5515(3) 0.0376(16) Uani 1 1 d . . .
N2 N 0.11845(16) 0.4688(5) 0.4685(3) 0.0389(16) Uani 1 1 d . . .
N3 N 0.07100(19) 0.4606(7) 0.4922(4) 0.047(2) Uani 1 1 d . . .
H3 H 0.064(2) 0.508(7) 0.464(4) 0.057 Uiso 1 1 d . . .
C1 C 0.19832(19) 0.2807(6) 0.6004(4) 0.0340(19) Uani 1 1 d . . .
C2 C 0.19108(19) 0.6474(6) 0.5347(4) 0.0356(19) Uani 1 1 d . . .
H2A H 0.1683 0.6814 0.5078 0.043 Uiso 1 1 calc R . .
H2B H 0.2071 0.7156 0.5546 0.043 Uiso 1 1 calc R . .
C3 C 0.20080(19) 0.5667(6) 0.4878(4) 0.0333(19) Uani 1 1 d . . .
C4 C 0.19428(18) 0.4379(7) 0.4864(4) 0.0350(19) Uani 1 1 d . . .
C5 C 0.20511(17) 0.3659(7) 0.4462(3) 0.0319(17) Uani 1 1 d . . .
C6 C 0.19685(19) 0.2277(6) 0.4417(4) 0.036(2) Uani 1 1 d . . .
H6A H 0.2150 0.1837 0.4805 0.043 Uiso 1 1 calc R . .
H6B H 0.1947 0.1939 0.3972 0.043 Uiso 1 1 calc R . .
C7 C 0.21687(19) 0.6158(7) 0.4510(4) 0.042(2) Uani 1 1 d . . .
H7 H 0.2207 0.7011 0.4524 0.050 Uiso 1 1 calc R . .
C8 C 0.2274(2) 0.5406(7) 0.4120(4) 0.048(2) Uani 1 1 d . . .
H8 H 0.2381 0.5744 0.3866 0.057 Uiso 1 1 calc R . .
C9 C 0.22189(19) 0.4146(7) 0.4110(4) 0.041(2) Uani 1 1 d . . .
H9 H 0.2297 0.3623 0.3862 0.049 Uiso 1 1 calc R . .
C10 C 0.2399(2) 0.5412(7) 0.6649(4) 0.039(2) Uani 1 1 d . . .
C11 C 0.25965(19) 0.4616(7) 0.6353(4) 0.047(2) Uani 1 1 d . . .
H11A H 0.2567 0.4954 0.5908 0.070 Uiso 1 1 calc R . .
H11B H 0.2511 0.3779 0.6283 0.070 Uiso 1 1 calc R . .
H11C H 0.2835 0.4615 0.6685 0.070 Uiso 1 1 calc R . .
C12 C 0.2566(2) 0.6676(6) 0.6754(4) 0.048(2) Uani 1 1 d . . .
H12A H 0.2799 0.6622 0.7114 0.072 Uiso 1 1 calc R . .
H12B H 0.2445 0.7261 0.6900 0.072 Uiso 1 1 calc R . .
H12C H 0.2561 0.6948 0.6315 0.072 Uiso 1 1 calc R . .
C13 C 0.2470(2) 0.4869(7) 0.7383(4) 0.046(2) Uani 1 1 d . . .
H13A H 0.2712 0.4829 0.7680 0.069 Uiso 1 1 calc R . .
H13B H 0.2375 0.4049 0.7322 0.069 Uiso 1 1 calc R . .
H13C H 0.2368 0.5392 0.7603 0.069 Uiso 1 1 calc R . .
C14 C 0.1719(2) 0.6251(7) 0.6540(4) 0.0415(19) Uani 1 1 d . . .
C15 C 0.1380(2) 0.6774(7) 0.6009(4) 0.052(2) Uani 1 1 d . . .
H15A H 0.1246 0.6124 0.5694 0.079 Uiso 1 1 calc R . .
H15B H 0.1418 0.7420 0.5738 0.079 Uiso 1 1 calc R . .
H15C H 0.1261 0.7109 0.6256 0.079 Uiso 1 1 calc R . .
C16 C 0.1647(2) 0.5277(7) 0.6977(4) 0.053(2) Uani 1 1 d . . .
H16A H 0.1506 0.5632 0.7172 0.079 Uiso 1 1 calc R . .
H16B H 0.1859 0.5000 0.7357 0.079 Uiso 1 1 calc R . .
H16C H 0.1531 0.4584 0.6679 0.079 Uiso 1 1 calc R . .
C17 C 0.1909(2) 0.7336(7) 0.7018(4) 0.048(2) Uani 1 1 d . . .
H17A H 0.1942 0.7977 0.6738 0.073 Uiso 1 1 calc R . .
H17B H 0.2127 0.7056 0.7375 0.073 Uiso 1 1 calc R . .
H17C H 0.1778 0.7660 0.7243 0.073 Uiso 1 1 calc R . .
C18 C 0.1562(2) 0.0369(7) 0.4674(4) 0.043(2) Uani 1 1 d . . .
C19 C 0.1776(2) 0.0186(7) 0.5459(4) 0.051(2) Uani 1 1 d . . .
H19A H 0.1691 0.0707 0.5715 0.076 Uiso 1 1 calc R . .
H19B H 0.2009 0.0402 0.5586 0.076 Uiso 1 1 calc R . .
H19C H 0.1765 -0.0669 0.5578 0.076 Uiso 1 1 calc R . .
C20 C 0.1211(2) -0.0085(7) 0.4476(5) 0.058(3) Uani 1 1 d . . .
H20A H 0.1221 -0.0931 0.4630 0.086 Uiso 1 1 calc R . .
H20B H 0.1077 -0.0042 0.3969 0.086 Uiso 1 1 calc R . .
H20C H 0.1108 0.0423 0.4701 0.086 Uiso 1 1 calc R . .
C21 C 0.1728(2) -0.0415(7) 0.4292(5) 0.060(3) Uani 1 1 d . . .
H21A H 0.1737 -0.1271 0.4428 0.089 Uiso 1 1 calc R . .
H21B H 0.1955 -0.0118 0.4425 0.089 Uiso 1 1 calc R . .
H21C H 0.1593 -0.0340 0.3786 0.089 Uiso 1 1 calc R . .
C22 C 0.1241(2) 0.2353(7) 0.3534(4) 0.042(2) Uani 1 1 d . . .
C23 C 0.0889(2) 0.2392(8) 0.3511(4) 0.054(2) Uani 1 1 d . . .
H23A H 0.0882 0.3052 0.3810 0.081 Uiso 1 1 calc R . .
H23B H 0.0845 0.1614 0.3677 0.081 Uiso 1 1 calc R . .
H23C H 0.0719 0.2535 0.3031 0.081 Uiso 1 1 calc R . .
C24 C 0.1229(2) 0.1412(8) 0.2994(4) 0.064(3) Uani 1 1 d . . .
H24A H 0.1061 0.1659 0.2529 0.096 Uiso 1 1 calc R . .
H24B H 0.1169 0.0614 0.3109 0.096 Uiso 1 1 calc R . .
H24C H 0.1448 0.1364 0.3000 0.096 Uiso 1 1 calc R . .
C25 C 0.1312(2) 0.3589(7) 0.3294(4) 0.047(2) Uani 1 1 d . . .
H25A H 0.1519 0.3540 0.3248 0.071 Uiso 1 1 calc R . .
H25B H 0.1335 0.4214 0.3639 0.071 Uiso 1 1 calc R . .
H25C H 0.1126 0.3804 0.2843 0.071 Uiso 1 1 calc R . .
C26 C 0.1028(2) 0.4242(7) 0.5023(4) 0.040(2) Uani 1 1 d . . .
C27 C 0.1098(2) 0.2387(7) 0.5733(4) 0.041(2) Uani 1 1 d . . .
C28 C 0.1315(2) 0.1838(8) 0.6362(5) 0.055(3) Uani 1 1 d . . .
H28 H 0.1529 0.2187 0.6633 0.065 Uiso 1 1 calc R . .
C29 C 0.1223(3) 0.0776(9) 0.6602(5) 0.075(3) Uani 1 1 d . . .
H29 H 0.1375 0.0409 0.7028 0.090 Uiso 1 1 calc R . .
C30 C 0.0908(3) 0.0269(10) 0.6213(6) 0.089(4) Uani 1 1 d . . .
H30 H 0.0846 -0.0450 0.6371 0.107 Uiso 1 1 calc R . .
C31 C 0.0687(3) 0.0805(10) 0.5601(6) 0.077(3) Uani 1 1 d . . .
H31 H 0.0472 0.0455 0.5341 0.093 Uiso 1 1 calc R . .
C32 C 0.0774(2) 0.1860(8) 0.5353(5) 0.051(2) Uani 1 1 d . . .
H32 H 0.0617 0.2226 0.4931 0.061 Uiso 1 1 calc R . .
C33 C 0.1069(2) 0.5821(7) 0.4258(4) 0.044(2) Uani 1 1 d . . .
H33A H 0.1258 0.6146 0.4186 0.053 Uiso 1 1 calc R . .
H33B H 0.1016 0.6435 0.4530 0.053 Uiso 1 1 calc R . .
C34 C 0.0763(2) 0.5686(7) 0.3539(4) 0.055(2) Uani 1 1 d . . .
H34A H 0.0563 0.5473 0.3602 0.066 Uiso 1 1 calc R . .
H34B H 0.0803 0.5018 0.3276 0.066 Uiso 1 1 calc R . .
C35 C 0.0697(3) 0.6885(9) 0.3121(5) 0.083(4) Uani 1 1 d . . .
H35A H 0.0633 0.7522 0.3363 0.099 Uiso 1 1 calc R . .
H35B H 0.0908 0.7148 0.3119 0.099 Uiso 1 1 calc R . .
C36 C 0.0433(3) 0.6798(9) 0.2387(5) 0.077(3) Uani 1 1 d . . .
H36A H 0.0225 0.6502 0.2391 0.092 Uiso 1 1 calc R . .
H36B H 0.0502 0.6180 0.2143 0.092 Uiso 1 1 calc R . .
C37 C 0.0356(4) 0.7960(11) 0.1976(6) 0.136(6) Uani 1 1 d . . .
H37A H 0.0562 0.8250 0.1961 0.163 Uiso 1 1 calc R . .
H37B H 0.0289 0.8585 0.2222 0.163 Uiso 1 1 calc R . .
C38 C 0.0080(3) 0.7842(11) 0.1235(6) 0.120(5) Uani 1 1 d . . .
H38A H 0.0071 0.7001 0.1075 0.180 Uiso 1 1 calc R . .
H38B H 0.0126 0.8392 0.0930 0.180 Uiso 1 1 calc R . .
H38C H -0.0135 0.8057 0.1222 0.180 Uiso 1 1 calc R . .
C39 C 0.0615(2) 0.4664(7) 0.5496(4) 0.049(2) Uani 1 1 d . . .
H39A H 0.0816 0.4536 0.5946 0.059 Uiso 1 1 calc R . .
H39B H 0.0453 0.4009 0.5438 0.059 Uiso 1 1 calc R . .
C40 C 0.0460(2) 0.5901(8) 0.5501(5) 0.059(3) Uani 1 1 d . . .
H40A H 0.0272 0.6047 0.5033 0.071 Uiso 1 1 calc R . .
H40B H 0.0629 0.6541 0.5586 0.071 Uiso 1 1 calc R . .
C41 C 0.0327(2) 0.6038(8) 0.6046(5) 0.063(3) Uani 1 1 d . . .
H41A H 0.0509 0.5850 0.6515 0.076 Uiso 1 1 calc R . .
H41B H 0.0144 0.5445 0.5944 0.076 Uiso 1 1 calc R . .
C42 C 0.0196(2) 0.7339(9) 0.6047(5) 0.069(3) Uani 1 1 d . . .
H42A H 0.0384 0.7924 0.6194 0.083 Uiso 1 1 calc R . .
H42B H 0.0030 0.7557 0.5568 0.083 Uiso 1 1 calc R . .
C43 C 0.0033(3) 0.7447(9) 0.6540(5) 0.076(3) Uani 1 1 d . . .
H43A H 0.0193 0.7171 0.7013 0.091 Uiso 1 1 calc R . .
H43B H -0.0167 0.6918 0.6372 0.091 Uiso 1 1 calc R . .
C44 C -0.0069(3) 0.8789(11) 0.6572(6) 0.106(4) Uani 1 1 d . . .
H44A H 0.0130 0.9309 0.6747 0.159 Uiso 1 1 calc R . .
H44B H -0.0174 0.8847 0.6885 0.159 Uiso 1 1 calc R . .
H44C H -0.0228 0.9058 0.6104 0.159 Uiso 1 1 calc R . .

loop_
_atom_site_aniso_label
_atom_site_aniso_U_11
_atom_site_aniso_U_22
_atom_site_aniso_U_33
_atom_site_aniso_U_23
_atom_site_aniso_U_13
_atom_site_aniso_U_12
Ru1 0.0444(4) 0.0252(3) 0.0300(3) 0.0014(3) 0.0225(3) 0.0003(4)
P1 0.0472(14) 0.0292(10) 0.0322(12) 0.0000(9) 0.0240(11) 0.0001(10)
P2 0.0469(15) 0.0294(10) 0.0370(13) -0.0022(9) 0.0256(12) -0.0015(10)
O1 0.052(4) 0.033(3) 0.053(4) 0.008(3) 0.011(3) 0.006(3)
N1 0.043(4) 0.032(4) 0.039(4) 0.014(3) 0.020(3) 0.013(3)
N2 0.049(5) 0.039(4) 0.037(4) 0.009(3) 0.027(4) 0.002(3)
N3 0.039(5) 0.059(5) 0.047(5) 0.015(4) 0.022(4) 0.017(4)
C1 0.039(5) 0.028(4) 0.027(4) -0.005(4) 0.008(4) 0.001(4)
C2 0.051(5) 0.030(4) 0.032(4) 0.005(3) 0.024(4) 0.004(4)
C3 0.044(5) 0.030(4) 0.028(4) 0.008(3) 0.019(4) -0.003(4)
C4 0.031(5) 0.044(4) 0.035(5) 0.008(4) 0.019(4) 0.005(4)
C5 0.032(4) 0.035(4) 0.031(4) 0.003(4) 0.016(4) -0.004(4)
C6 0.052(6) 0.028(4) 0.040(5) -0.005(4) 0.032(4) 0.001(4)
C7 0.048(5) 0.041(5) 0.037(4) 0.001(4) 0.020(4) -0.008(4)
C8 0.063(6) 0.042(5) 0.060(6) 0.008(4) 0.046(5) 0.001(4)
C9 0.052(6) 0.041(4) 0.042(5) -0.005(4) 0.032(5) -0.003(4)
C10 0.045(6) 0.032(4) 0.048(5) -0.002(4) 0.028(5) -0.008(4)
C11 0.042(5) 0.057(5) 0.048(5) -0.011(4) 0.026(5) -0.006(4)
C12 0.041(5) 0.042(5) 0.057(6) -0.004(4) 0.019(5) -0.007(4)
C13 0.071(7) 0.035(4) 0.036(5) 0.009(4) 0.028(5) -0.002(4)
C14 0.051(5) 0.039(4) 0.039(4) -0.010(4) 0.024(4) 0.003(5)
C15 0.052(6) 0.060(6) 0.060(6) -0.006(5) 0.038(5) 0.012(5)
C16 0.077(7) 0.051(5) 0.052(6) -0.007(4) 0.049(5) -0.007(5)
C17 0.055(6) 0.046(5) 0.045(5) -0.015(4) 0.024(5) 0.001(4)
C18 0.048(6) 0.043(5) 0.045(5) -0.003(4) 0.028(5) -0.008(4)
C19 0.081(7) 0.026(4) 0.064(6) 0.006(4) 0.049(6) 0.002(4)
C20 0.080(8) 0.041(5) 0.060(6) 0.004(4) 0.039(6) -0.007(5)
C21 0.099(8) 0.032(4) 0.068(6) 0.001(4) 0.056(6) 0.000(5)
C22 0.053(6) 0.039(5) 0.039(5) -0.014(4) 0.025(5) -0.009(4)
C23 0.054(6) 0.053(5) 0.045(6) 0.001(4) 0.013(5) 0.000(5)
C24 0.088(7) 0.056(6) 0.040(5) -0.017(5) 0.023(5) -0.004(6)
C25 0.055(6) 0.050(5) 0.035(4) -0.003(4) 0.019(4) -0.004(5)
C26 0.045(6) 0.043(4) 0.028(4) -0.009(4) 0.014(4) -0.005(4)
C27 0.051(6) 0.035(4) 0.043(5) 0.010(4) 0.027(5) 0.006(4)
C28 0.068(7) 0.052(5) 0.056(6) 0.018(5) 0.039(6) -0.003(5)
C29 0.100(9) 0.077(7) 0.051(6) 0.024(5) 0.037(7) -0.011(7)
C30 0.087(9) 0.077(8) 0.095(9) 0.039(7) 0.033(8) -0.027(7)
C31 0.079(8) 0.078(7) 0.082(8) -0.006(6) 0.043(7) -0.031(6)
C32 0.051(6) 0.044(5) 0.055(6) 0.003(4) 0.023(5) -0.006(5)
C33 0.041(5) 0.051(5) 0.035(5) 0.008(4) 0.014(4) 0.006(4)
C34 0.064(7) 0.043(5) 0.054(6) 0.007(5) 0.023(5) 0.003(5)
C35 0.097(9) 0.059(6) 0.052(7) 0.019(5) -0.002(7) 0.019(6)
C36 0.073(8) 0.078(7) 0.074(8) 0.019(6) 0.030(7) 0.009(6)
C37 0.199(16) 0.088(9) 0.063(8) 0.030(7) 0.008(10) 0.011(10)
C38 0.142(13) 0.102(10) 0.074(9) 0.028(7) 0.011(9) 0.020(9)
C39 0.044(6) 0.050(5) 0.060(6) 0.002(5) 0.030(5) 0.009(4)
C40 0.056(6) 0.063(6) 0.069(7) -0.002(5) 0.038(6) 0.007(5)
C41 0.053(6) 0.070(7) 0.074(7) -0.015(5) 0.035(6) 0.002(5)
C42 0.058(7) 0.077(7) 0.076(7) -0.011(6) 0.033(6) 0.004(6)
C43 0.068(8) 0.083(8) 0.074(8) -0.031(6) 0.030(6) 0.001(6)
C44 0.100(9) 0.110(10) 0.122(10) -0.055(9) 0.063(8) -0.017(8)

loop_
_atom_type_symbol
_atom_type_description
_atom_type_scat_dispersion_real
_atom_type_scat_dispersion_imag
_atom_type_scat_source
C C 0.0033 0.0016 'International Tables Vol C Tables 4.2.6.8 and 6.1.1.4'
H H 0.0000 0.0000 'International Tables Vol C Tables 4.2.6.8 and 6.1.1.4'
N N 0.0061 0.0033 'International Tables Vol C Tables 4.2.6.8 and 6.1.1.4'
O O 0.0106 0.0060 'International Tables Vol C Tables 4.2.6.8 and 6.1.1.4'
P P 0.1023 0.0942 'International Tables Vol C Tables 4.2.6.8 and 6.1.1.4'
Ru Ru -1.2594 0.8363 'International Tables Vol C Tables 4.2.6.8 and 6.1.1.4'

loop_
_geom_angle_atom_site_label_1
_geom_angle_atom_site_label_2
_geom_angle_atom_site_label_3
_geom_angle
_geom_angle_site_symmetry_1
_geom_angle_site_symmetry_3
_geom_angle_publ_flag
C1 Ru1 C4 98.1(3) . . ?
C1 Ru1 N1 104.0(3) . . ?
C4 Ru1 N1 157.9(2) . . ?
C1 Ru1 N2 163.5(3) . . ?
C4 Ru1 N2 98.1(3) . . ?
N1 Ru1 N2 59.8(2) . . ?
C1 Ru1 P1 86.4(2) . . ?
C4 Ru1 P1 78.0(2) . . ?
N1 Ru1 P1 102.84(16) . . ?
N2 Ru1 P1 93.84(17) . . ?
C1 Ru1 P2 90.8(2) . . ?
C4 Ru1 P2 79.8(2) . . ?
N1 Ru1 P2 99.95(16) . . ?
N2 Ru1 P2 95.19(17) . . ?
P1 Ru1 P2 157.05(7) . . ?
C2 P1 C14 109.0(3) . . ?
C2 P1 C10 100.5(3) . . ?
C14 P1 C10 107.7(3) . . ?
C2 P1 Ru1 97.8(2) . . ?
C14 P1 Ru1 119.9(3) . . ?
C10 P1 Ru1 118.9(2) . . ?
C6 P2 C22 102.9(4) . . ?
C6 P2 C18 103.6(3) . . ?
C22 P2 C18 107.5(3) . . ?
C6 P2 Ru1 97.5(2) . . ?
C22 P2 Ru1 118.4(2) . . ?
C18 P2 Ru1 123.0(3) . . ?
C26 N1 C27 126.7(7) . . ?
C26 N1 Ru1 93.5(5) . . ?
C27 N1 Ru1 132.2(5) . . ?
C26 N2 C33 121.9(7) . . ?
C26 N2 Ru1 94.1(5) . . ?
C33 N2 Ru1 139.1(5) . . ?
C26 N3 C39 122.6(7) . . ?
O1 C1 Ru1 174.7(7) . . ?
C3 C2 P1 105.5(5) . . ?
C7 C3 C4 121.2(7) . . ?
C7 C3 C2 121.2(7) . . ?
C4 C3 C2 117.5(6) . . ?
C5 C4 C3 116.1(7) . . ?
C5 C4 Ru1 123.3(6) . . ?
C3 C4 Ru1 120.2(5) . . ?
C9 C5 C4 122.5(7) . . ?
C9 C5 C6 120.9(7) . . ?
C4 C5 C6 116.6(6) . . ?
C5 C6 P2 108.3(5) . . ?
C3 C7 C8 120.7(8) . . ?
C7 C8 C9 119.0(7) . . ?
C5 C9 C8 120.4(7) . . ?
C12 C10 C11 103.7(6) . . ?
C12 C10 C13 109.0(6) . . ?
C11 C10 C13 107.3(6) . . ?
C12 C10 P1 113.1(5) . . ?
C11 C10 P1 113.3(5) . . ?
C13 C10 P1 110.1(5) . . ?
C15 C14 C16 107.6(7) . . ?
C15 C14 C17 105.5(7) . . ?
C16 C14 C17 109.2(6) . . ?
C15 C14 P1 108.9(5) . . ?
C16 C14 P1 107.7(5) . . ?
C17 C14 P1 117.5(5) . . ?
C20 C18 C19 108.7(7) . . ?
C20 C18 C21 110.1(7) . . ?
C19 C18 C21 107.0(7) . . ?
C20 C18 P2 112.1(6) . . ?
C19 C18 P2 108.0(5) . . ?
C21 C18 P2 110.7(5) . . ?
C25 C22 C24 106.5(7) . . ?
C25 C22 C23 108.9(7) . . ?
C24 C22 C23 107.7(7) . . ?
C25 C22 P2 108.1(5) . . ?
C24 C22 P2 116.4(6) . . ?
C23 C22 P2 109.1(5) . . ?
N2 C26 N1 112.4(7) . . ?
N2 C26 N3 124.7(7) . . ?
N1 C26 N3 122.9(7) . . ?
C28 C27 N1 117.6(8) . . ?
C28 C27 C32 117.8(8) . . ?
N1 C27 C32 124.6(7) . . ?
C27 C28 C29 121.2(9) . . ?
C30 C29 C28 119.7(9) . . ?
C31 C30 C29 120.1(9) . . ?
C30 C31 C32 121.1(10) . . ?
C31 C32 C27 120.1(9) . . ?
N2 C33 C34 116.1(7) . . ?
C33 C34 C35 110.5(7) . . ?
C36 C35 C34 114.4(8) . . ?
C35 C36 C37 115.6(9) . . ?
C36 C37 C38 114.1(11) . . ?
N3 C39 C40 110.4(7) . . ?
C39 C40 C41 115.2(7) . . ?
C40 C41 C42 111.6(8) . . ?
C43 C42 C41 111.8(8) . . ?
C42 C43 C44 110.1(9) . . ?

loop_
_geom_bond_atom_site_label_1
_geom_bond_atom_site_label_2
_geom_bond_distance
_geom_bond_site_symmetry_2
_geom_bond_publ_flag
Ru1 C1 1.784(8) . ?
Ru1 C4 2.056(7) . ?
Ru1 N1 2.197(6) . ?
Ru1 N2 2.212(6) . ?
Ru1 P1 2.390(2) . ?
Ru1 P2 2.432(2) . ?
P1 C2 1.838(7) . ?
P1 C14 1.881(7) . ?
P1 C10 1.904(8) . ?
P2 C6 1.835(7) . ?
P2 C22 1.887(8) . ?
P2 C18 1.925(8) . ?
O1 C1 1.179(8) . ?
N1 C26 1.346(9) . ?
N1 C27 1.399(9) . ?
N2 C26 1.300(9) . ?
N2 C33 1.477(9) . ?
N3 C26 1.383(10) . ?
N3 C39 1.459(10) . ?
C2 C3 1.529(10) . ?
C3 C7 1.381(9) . ?
C3 C4 1.427(9) . ?
C4 C5 1.395(9) . ?
C5 C9 1.375(9) . ?
C5 C6 1.539(9) . ?
C7 C8 1.387(10) . ?
C8 C9 1.391(10) . ?
C10 C12 1.529(9) . ?
C10 C11 1.550(10) . ?
C10 C13 1.563(10) . ?
C14 C15 1.525(10) . ?
C14 C16 1.534(10) . ?
C14 C17 1.538(10) . ?
C18 C20 1.501(11) . ?
C18 C19 1.517(10) . ?
C18 C21 1.569(10) . ?
C22 C25 1.519(10) . ?
C22 C24 1.520(10) . ?
C22 C23 1.538(10) . ?
C27 C28 1.382(11) . ?
C27 C32 1.412(11) . ?
C28 C29 1.397(11) . ?
C29 C30 1.377(13) . ?
C30 C31 1.358(13) . ?
C31 C32 1.388(11) . ?
C33 C34 1.529(10) . ?
C34 C35 1.530(11) . ?
C35 C36 1.473(12) . ?
C36 C37 1.485(13) . ?
C37 C38 1.503(14) . ?
C39 C40 1.513(10) . ?
C40 C41 1.524(11) . ?
C41 C42 1.530(11) . ?
C42 C43 1.521(12) . ?
C43 C44 1.538(13) . ?
